data_1007228
loop_
_publ_author_name
'Prisset, J - L'
'Averbuch-Pouchot, M - T'
'Durif, A'

_publ_section_title
;
The Pb (P O3)2-Rb (P O3) phase-equilibrium crystal structure of Pb Rb
(P O3)3
;
_journal_coden_ASTM EJSCE5
_journal_name_full
;
European Journal of Solid State Inorganic Chemistry
;
_journal_page_first 37
_journal_page_last 46
_journal_volume 31
_journal_year 1994
_chemical_formula_structural 'Pb Rb (P O3)3'
_chemical_formula_sum 'O9 P3 Pb Rb'
_chemical_name_systematic 'Lead rubidium catena-tris(phosphate(V))'
_space_group_IT_number 14
_symmetry_cell_setting monoclinic
_symmetry_Int_Tables_number 14
_symmetry_space_group_name_Hall '-P 2yn'
_symmetry_space_group_name_H-M 'P 1 21/n 1'
_cell_angle_alpha 90
_cell_angle_beta 103.85(5)
_cell_angle_gamma 90
_cell_formula_units_Z 8
_cell_length_a 14.05(3)
_cell_length_b 17.09(4)
_cell_length_c 7.228(3)
_cell_volume 1685.1
_refine_ls_R_factor_all 0.043
_cod_database_code 1007228

loop_
_symmetry_equiv_pos_as_xyz
x,y,z
1/2+x,1/2-y,1/2+z
-x,-y,-z
1/2-x,1/2+y,1/2-z

loop_
_atom_site_aniso_label
_atom_site_aniso_U_11
_atom_site_aniso_U_12
_atom_site_aniso_U_13
_atom_site_aniso_U_22
_atom_site_aniso_U_23
_atom_site_aniso_U_33
Pb1 0.0185(3) -0.0009(4) 0.0044(3) 0.0134(3) -0.0026(4) 0.0144(3)
Pb2 0.0166(3) 0.0011(4) 0.0049(3) 0.0116(3) 0.0006(4) 0.0189(3)
Rb1 0.026(1) -0.0057(9) 0.0031(8) 0.022(1) 0.0010(9) 0.022(1)
Rb2 0.032(1) -0.0016(9) 0.0038(9) 0.0204(9) -0.0007(9) 0.020(1)
P1 0.015(2) 0.004(2) 0.005(2) 0.011(2) -0.001(2) 0.017(3)
P2 0.014(2) -0.001(2) 0.008(2) 0.017(2) -0.002(2) 0.017(3)
P3 0.029(3) 0.002(2) 0.006(2) 0.009(2) -0.004(2) 0.022(3)
P4 0.014(2) -0.002(2) 0.002(2) 0.014(2) 0.001(2) 0.018(3)
P5 0.021(2) 0.003(2) 0.005(2) 0.010(2) .000(2) 0.014(2)
P6 0.016(2) -0.005(2) 0.004(2) 0.009(2) -0.001(2) 0.011(2)
O1 0.031(8) 0.007(6) 0.009(6) 0.008(6) -0.001(6) 0.016(7)
O2 0.014(6) -0.007(5) 0.006(5) 0.016(7) -0.008(5) 0.006(6)
O3 0.013(6) 0.008(6) 0.003(6) 0.021(7) -0.008(6) 0.017(7)
O4 0.005(6) 0.001(5) -0.002(7) 0.005(6) 0.002(7) 0.05(1)
O5 0.036(8) -0.009(7) 0.022(6) 0.020(8) .000(7) 0.023(7)
O6 0.029(8) -0.019(7) 0.002(7) 0.022(7) -0.002(6) 0.018(8)
O7 0.032(8) 0.007(6) 0.012(6) 0.018(7) 0.003(6) 0.015(7)
O8 0.033(8) 0.011(7) 0.009(6) 0.025(8) -0.001(7) 0.015(7)
O9 0.032(8) -0.004(7) 0.008(7) 0.016(7) 0.016(7) 0.034(9)
O10 0.022(7) 0.002(6) -0.004(7) 0.004(6) 0.005(7) 0.033(9)
O11 0.020(7) 0.003(7) 0.001(6) 0.015(6) -0.011(8) 0.031(8)
O12 0.005(6) -0.005(7) -0.007(6) 0.033(9) .000(8) 0.032(9)
O13 0.06(1) -0.005(7) 0.024(7) 0.005(6) -0.008(6) 0.028(8)
O14 0.015(6) 0.006(6) 0.005(6) 0.020(8) -0.004(7) 0.028(8)
O15 0.038(9) 0.002(7) 0.003(7) 0.008(7) -0.002(7) 0.023(8)
O16 0.018(7) 0.005(6) 0.010(7) 0.010(7) 0.001(7) 0.05(1)
O17 0.033(9) .000(7) 0.001(7) 0.026(8) 0.001(7) 0.013(8)
O18 0.034(8) .000(7) 0.004(7) 0.010(7) 0.003(7) 0.023(8)

loop_
_atom_site_label
_atom_site_type_symbol
_atom_site_symmetry_multiplicity
_atom_site_Wyckoff_symbol
_atom_site_fract_x
_atom_site_fract_y
_atom_site_fract_z
_atom_site_occupancy
_atom_site_attached_hydrogens
_atom_site_calc_flag
Pb1 Pb2+ 4 e 0.38053(6) 0.07070(5) 0.0862(1) 1. 0 d
Pb2 Pb2+ 4 e 0.86990(6) 0.07549(5) 0.0391(1) 1. 0 d
Rb1 Rb1+ 4 e -0.0010(2) 0.1732(1) 0.6520(3) 1. 0 d
Rb2 Rb1+ 4 e 0.4496(2) 0.8389(1) 0.3299(3) 1. 0 d
P1 P5+ 4 e 0.8598(4) 0.6355(3) 0.3397(8) 1. 0 d
P2 P5+ 4 e 0.1368(4) 0.4914(3) 0.9137(8) 1. 0 d
P3 P5+ 4 e 0.6477(4) 0.4891(3) -0.0125(9) 1. 0 d
P4 P5+ 4 e 0.3597(4) 0.6250(3) 0.3149(8) 1. 0 d
P5 P5+ 4 e 0.8107(4) 0.2771(3) 0.8724(8) 1. 0 d
P6 P5+ 4 e 0.1972(4) 0.7523(3) 0.7325(8) 1. 0 d
O1 O2- 4 e 0.154(1) 0.4005(9) 0.867(2) 1. 0 d
O2 O2- 4 e 0.305(1) 0.9128(8) 0.952(2) 1. 0 d
O3 O2- 4 e 0.538(1) 0.1518(9) 0.074(2) 1. 0 d
O4 O2- 4 e 0.239(1) 0.5309(8) 0.914(3) 1. 0 d
O5 O2- 4 e 0.063(1) 0.525(1) 0.744(2) 1. 0 d
O6 O2- 4 e 0.882(1) 0.508(1) 0.893(2) 1. 0 d
O7 O2- 4 e 0.882(1) 0.9041(9) 0.618(2) 1. 0 d
O8 O2- 4 e 0.903(1) -0.010(1) 0.355(2) 1. 0 d
O9 O2- 4 e 0.365(1) 0.4471(9) 0.154(2) 1. 0 d
O10 O2- 4 e 0.798(1) 0.7979(8) 0.738(2) 1. 0 d
O11 O2- 4 e 0.203(1) 0.070(1) 0.110(2) 1. 0 d
O12 O2- 4 e 0.045(1) 0.153(1) 0.066(3) 1. 0 d
O13 O2- 4 e 0.692(1) 0.8000(9) 0.413(2) 1. 0 d
O14 O2- 4 e 0.616(1) 0.832(1) 0.671(2) 1. 0 d
O15 O2- 4 e 0.821(1) 0.1915(9) 0.854(2) 1. 0 d
O16 O2- 4 e 0.810(1) 0.7201(9) 0.290(3) 1. 0 d
O17 O2- 4 e 0.687(1) 0.802(1) 0.072(2) 1. 0 d
O18 O2- 4 e 0.132(1) 0.8213(9) 0.720(2) 1. 0 d

loop_
_atom_type_symbol
_atom_type_oxidation_number
Pb2+ 2.000
Rb1+ 1.000
P5+ 5.000
O2- -2.000
